data_1551913
loop_
_publ_author_name
'Shiyu Zhang'
'Marie M. Melzer'
'S. Nermin Sen'
'Nihan Celebi-Olcum'
'Timothy H. Warren'

_publ_section_title
;
 A motif for reversible nitric oxide interactions in metalloenzymes
;
_journal_name_full 'Nature Chemistry'
_journal_page_first 663
_journal_page_last 669
_journal_paper_doi 10.1038/nchem.2502
_journal_volume 8
_journal_year 2016
_chemical_formula_moiety 'C67 H65 B Cu F2 N7 O S'
_chemical_formula_sum 'C67 H65 B Cu F2 N7 O S'
_chemical_formula_weight 1128.67
_chemical_name_common MsTpCuNOSCPh3
_space_group_crystal_system monoclinic
_space_group_IT_number 15
_space_group_name_Hall '-C 2yc'
_space_group_name_H-M_alt 'C 1 2/c 1'
_atom_sites_solution_hydrogens geom
_cell_angle_alpha 90
_cell_angle_beta 125.3330(10)
_cell_angle_gamma 90
_cell_formula_units_Z 8
_cell_length_a 40.0234(5)
_cell_length_b 13.3815(2)
_cell_length_c 26.2403(3)
_cell_measurement_reflns_used 996
_cell_measurement_temperature 100(2)
_cell_measurement_theta_max 46.474
_cell_measurement_theta_min 4.451
_cell_volume 11465.0(3)
_computing_cell_refinement 'Bruker APEXII'
_computing_data_collection 'Bruker APEXII'
_computing_data_reduction 'Bruker APEXII'
_computing_molecular_graphics 'ORTEP-3 for Windows; Ferrugia L J (1997), J. Appl. Cryst. 30, 565'
_computing_publication_material 'Bruker SHELXTL'
_computing_structure_refinement 'SHELXL-97 (Sheldrick, 1997)'
_computing_structure_solution 'SHELXS-97 (Sheldrick, 1990)'
_diffrn_ambient_temperature 100(2)
_diffrn_measured_fraction_theta_full 0.997
_diffrn_measured_fraction_theta_max 0.997
_diffrn_measurement_device_type ApexII
_diffrn_radiation_type MoK\a
_diffrn_radiation_wavelength 0.71073
_diffrn_reflns_av_R_equivalents 0.1067
_diffrn_reflns_av_unetI/netI 0.0752
_diffrn_reflns_Laue_measured_fraction_full 0.997
_diffrn_reflns_Laue_measured_fraction_max 0.997
_diffrn_reflns_limit_h_max 46
_diffrn_reflns_limit_h_min -46
_diffrn_reflns_limit_k_max 15
_diffrn_reflns_limit_k_min -15
_diffrn_reflns_limit_l_max 30
_diffrn_reflns_limit_l_min -30
_diffrn_reflns_number 49631
_diffrn_reflns_point_group_measured_fraction_full 0.997
_diffrn_reflns_point_group_measured_fraction_max 0.997
_diffrn_reflns_theta_full 24.460
_diffrn_reflns_theta_max 24.460
_diffrn_reflns_theta_min 1.559
_exptl_absorpt_coefficient_mu 0.475
_exptl_absorpt_correction_T_max 0.7451
_exptl_absorpt_correction_T_min 0.6114
_exptl_absorpt_correction_type multi-scan
_exptl_absorpt_process_details 'SADABS based on Blessing's method; Blessing, Acta Cryst. (1995) A51 33-38'
_exptl_crystal_colour red
_exptl_crystal_density_diffrn 1.308
_exptl_crystal_description rod
_exptl_crystal_F_000 4736
_exptl_crystal_size_max 0.20
_exptl_crystal_size_mid 0.13
_exptl_crystal_size_min 0.08
_refine_diff_density_max 0.811
_refine_diff_density_min -0.884
_refine_diff_density_rms 0.094
_refine_ls_extinction_coef .
_refine_ls_extinction_method none
_refine_ls_goodness_of_fit_ref 1.150
_refine_ls_hydrogen_treatment mixed
_refine_ls_matrix_type full
_refine_ls_number_parameters 730
_refine_ls_number_reflns 9482
_refine_ls_number_restraints 0
_refine_ls_restrained_S_all 1.150
_refine_ls_R_factor_all 0.1247
_refine_ls_R_factor_gt 0.0623
_refine_ls_shift/su_max 0.011
_refine_ls_shift/su_mean 0.000
_refine_ls_structure_factor_coef Fsqd
_refine_ls_weighting_details 'w=1/[\s^2^(Fo^2^)+(0.1000P)^2^] where P=(Fo^2^+2Fc^2^)/3'
_refine_ls_weighting_scheme calc
_refine_ls_wR_factor_gt 0.1548
_refine_ls_wR_factor_ref 0.1954
_reflns_Friedel_coverage 0.000
_reflns_Friedel_fraction_full .
_reflns_Friedel_fraction_max .
_reflns_number_gt 5896
_reflns_number_total 9482
_reflns_threshold_expression 'I > 2\s(I)'
_cod_data_source_file nchem.2502-s3.cif
_cod_data_source_block MsTpCuNOSCPh3
_cod_original_sg_symbol_H-M 'C 2/c'
_cod_database_code 1551913
_shelx_space_group_comment
;
The symmetry employed for this shelxl refinement is uniquely defined
by the following loop, which should always be used as a source of
symmetry information in preference to the above space-group names.
They are only intended as comments.
;

loop_
_space_group_symop_operation_xyz
'x, y, z'
'-x, y, -z+1/2'
'x+1/2, y+1/2, z'
'-x+1/2, y+1/2, -z+1/2'
'-x, -y, -z'
'x, -y, z-1/2'
'-x+1/2, -y+1/2, -z'
'x+1/2, -y+1/2, z-1/2'

loop_
_atom_site_label
_atom_site_type_symbol
_atom_site_fract_x
_atom_site_fract_y
_atom_site_fract_z
_atom_site_U_iso_or_equiv
_atom_site_adp_type
_atom_site_occupancy
_atom_site_site_symmetry_order
_atom_site_calc_flag
_atom_site_refinement_flags_posn
_atom_site_refinement_flags_adp
_atom_site_refinement_flags_occupancy
_atom_site_disorder_assembly
_atom_site_disorder_group
Cu1 Cu 0.32019(2) 0.96740(4) 0.39147(2) 0.02325(19) Uani 1 1 d . . . . .
S1 S 0.35359(4) 0.85115(9) 0.51159(6) 0.0289(3) Uani 1 1 d . . . . .
O1 O 0.37676(10) 1.0321(3) 0.51375(15) 0.0331(8) Uani 1 1 d . . . . .
N1 N 0.32190(11) 0.8772(3) 0.33019(17) 0.0246(9) Uani 1 1 d . . . . .
N6 N 0.29537(11) 1.0890(3) 0.28186(17) 0.0235(9) Uani 1 1 d . . . . .
N5 N 0.32365(11) 1.0942(3) 0.34544(16) 0.0245(9) Uani 1 1 d . . . . .
N7 N 0.35534(12) 0.9648(3) 0.47985(18) 0.0271(9) Uani 1 1 d . . . . .
N3 N 0.25871(12) 0.9790(3) 0.33819(17) 0.0241(9) Uani 1 1 d . . . . .
N4 N 0.24015(11) 0.9891(3) 0.27521(17) 0.0242(9) Uani 1 1 d . . . . .
C1 C 0.34022(14) 0.7942(3) 0.3285(2) 0.0248(11) Uani 1 1 d . . . . .
C4 C 0.22853(14) 0.9800(3) 0.3463(2) 0.0238(11) Uani 1 1 d . . . . .
N2 N 0.29307(11) 0.9026(3) 0.26838(16) 0.0247(9) Uani 1 1 d . . . . .
C5 C 0.19070(14) 0.9894(4) 0.2885(2) 0.0285(12) Uani 1 1 d . . . . .
H5 H 0.1649 0.9907 0.2809 0.034 Uiso 1 1 calc R U . . .
C6 C 0.19966(14) 0.9965(4) 0.2452(2) 0.0258(11) Uani 1 1 d . . . . .
H6 H 0.1807 1.0050 0.2024 0.031 Uiso 1 1 calc R U . . .
C11 C 0.36411(14) 0.6750(4) 0.4173(2) 0.0261(11) Uani 1 1 d . . . . .
C38 C 0.40219(14) 0.7270(3) 0.6061(2) 0.0250(11) Uani 1 1 d . . . . .
C55 C 0.46002(15) 0.9529(4) 0.6561(2) 0.0302(12) Uani 1 1 d . . . . .
H55 H 0.4530 0.9700 0.6831 0.036 Uiso 1 1 calc R U . . .
C15 C 0.41425(15) 0.7515(4) 0.4049(2) 0.0262(11) Uani 1 1 d . . . . .
C36 C 0.33474(15) 1.3567(4) 0.4162(2) 0.0331(12) Uani 1 1 d . . . . .
H36A H 0.3356 1.4077 0.3913 0.050 Uiso 1 1 calc R U . . .
H36B H 0.3322 1.3872 0.4470 0.050 Uiso 1 1 calc R U . . .
H36C H 0.3117 1.3138 0.3899 0.050 Uiso 1 1 calc R U . . .
C12 C 0.39508(14) 0.6175(3) 0.4657(2) 0.0265(11) Uani 1 1 d . . . . .
H12 H 0.3889 0.5744 0.4870 0.032 Uiso 1 1 calc R U . . .
F1 F 0.59767(14) 0.4129(3) 0.6861(2) 0.0954(15) Uani 1 1 d . . . . .
C53 C 0.50650(15) 0.9665(4) 0.6271(2) 0.0344(13) Uani 1 1 d . . . . .
H53 H 0.5306 0.9917 0.6345 0.041 Uiso 1 1 calc R U . . .
C22 C 0.25047(14) 0.9785(4) 0.5266(2) 0.0331(13) Uani 1 1 d . . . . .
C30 C 0.44600(14) 1.1856(4) 0.5139(2) 0.0254(11) Uani 1 1 d . . . . .
H30 H 0.4700 1.1482 0.5357 0.030 Uiso 1 1 calc R U . . .
C48 C 0.35754(16) 1.0258(4) 0.6616(2) 0.0352(13) Uani 1 1 d . . . . .
H48 H 0.3454 1.0887 0.6518 0.042 Uiso 1 1 calc R U . . .
C47 C 0.36697(16) 0.9773(4) 0.7147(2) 0.0348(13) Uani 1 1 d . . . . .
H47 H 0.3613 1.0075 0.7409 0.042 Uiso 1 1 calc R U . . .
C13 C 0.43499(14) 0.6228(4) 0.4832(2) 0.0285(11) Uani 1 1 d . . . . .
C19 C 0.23758(13) 0.9777(4) 0.4092(2) 0.0248(11) Uani 1 1 d . . . . .
C9 C 0.29853(15) 1.1711(4) 0.2555(2) 0.0294(12) Uani 1 1 d . . . . .
H9 H 0.2828 1.1845 0.2128 0.035 Uiso 1 1 calc R U . . .
C3 C 0.29422(15) 0.8366(4) 0.2311(2) 0.0300(12) Uani 1 1 d . . . . .
H3 H 0.2776 0.8380 0.1876 0.036 Uiso 1 1 calc R U . . .
C33 C 0.37387(15) 1.2958(4) 0.4487(2) 0.0275(11) Uani 1 1 d . . . . .
C8 C 0.32855(15) 1.2321(4) 0.3011(2) 0.0316(12) Uani 1 1 d . . . . .
H8 H 0.3369 1.2939 0.2959 0.038 Uiso 1 1 calc R U . . .
C28 C 0.37740(14) 1.2100(3) 0.4214(2) 0.0254(11) Uani 1 1 d . . . . .
C20 C 0.25389(14) 1.0626(4) 0.4476(2) 0.0284(12) Uani 1 1 d . . . . .
C16 C 0.32057(14) 0.6640(4) 0.3972(2) 0.0311(12) Uani 1 1 d . . . . .
H16A H 0.3045 0.6317 0.3572 0.047 Uiso 1 1 calc R U . . .
H16B H 0.3093 0.7289 0.3943 0.047 Uiso 1 1 calc R U . . .
H16C H 0.3201 0.6245 0.4274 0.047 Uiso 1 1 calc R U . . .
C24 C 0.22842(14) 0.8920(4) 0.4294(2) 0.0284(11) Uani 1 1 d . . . . .
C44 C 0.38507(14) 0.8879(4) 0.6372(2) 0.0268(11) Uani 1 1 d . . . . .
C14 C 0.44403(14) 0.6920(4) 0.4532(2) 0.0282(11) Uani 1 1 d . . . . .
H14 H 0.4710 0.6985 0.4662 0.034 Uiso 1 1 calc R U . . .
C54 C 0.49550(16) 0.9914(4) 0.6660(2) 0.0360(13) Uani 1 1 d . . . . .
H54 H 0.5119 1.0345 0.6994 0.043 Uiso 1 1 calc R U . . .
C51 C 0.44669(15) 0.8653(4) 0.5670(2) 0.0286(11) Uani 1 1 d . . . . .
H51 H 0.4304 0.8222 0.5336 0.034 Uiso 1 1 calc R U . . .
C7 C 0.34397(14) 1.1814(3) 0.3572(2) 0.0251(11) Uani 1 1 d . . . . .
C34 C 0.41876(15) 1.0618(4) 0.4263(2) 0.0304(12) Uani 1 1 d . . . . .
H34A H 0.4471 1.0431 0.4500 0.046 Uiso 1 1 calc R U . . .
H34B H 0.4091 1.0752 0.3839 0.046 Uiso 1 1 calc R U . . .
H34C H 0.4031 1.0081 0.4271 0.046 Uiso 1 1 calc R U . . .
C25 C 0.26361(17) 1.1559(4) 0.4254(2) 0.0372(13) Uani 1 1 d . . . . .
H25A H 0.2884 1.1456 0.4283 0.056 Uiso 1 1 calc R U . . .
H25B H 0.2671 1.2116 0.4512 0.056 Uiso 1 1 calc R U . . .
H25C H 0.2415 1.1695 0.3828 0.056 Uiso 1 1 calc R U . . .
C27 C 0.21199(17) 0.7994(4) 0.3898(2) 0.0394(14) Uani 1 1 d . . . . .
H27A H 0.1856 0.8134 0.3521 0.059 Uiso 1 1 calc R U . . .
H27B H 0.2094 0.7472 0.4125 0.059 Uiso 1 1 calc R U . . .
H27C H 0.2304 0.7784 0.3797 0.059 Uiso 1 1 calc R U . . .
C31 C 0.44327(14) 1.2711(4) 0.5416(2) 0.0283(11) Uani 1 1 d . . . . .
C50 C 0.43526(14) 0.8901(4) 0.6070(2) 0.0260(11) Uani 1 1 d . . . . .
C46 C 0.38466(16) 0.8846(4) 0.7290(2) 0.0407(14) Uani 1 1 d . . . . .
H46 H 0.3904 0.8512 0.7644 0.049 Uiso 1 1 calc R U . . .
C43 C 0.36808(15) 0.6679(4) 0.5864(2) 0.0305(12) Uani 1 1 d . . . . .
H43 H 0.3424 0.6977 0.5663 0.037 Uiso 1 1 calc R U . . .
C56 C 0.58135(18) 0.5060(4) 0.6762(3) 0.0450(15) Uani 1 1 d . . . . .
C39 C 0.44025(15) 0.6804(4) 0.6369(2) 0.0306(12) Uani 1 1 d . . . . .
H39 H 0.4634 0.7181 0.6499 0.037 Uiso 1 1 calc R U . . .
C35 C 0.47861(15) 1.3038(4) 0.6062(2) 0.0354(13) Uani 1 1 d . . . . .
H35A H 0.4911 1.2461 0.6325 0.053 Uiso 1 1 calc R U . . .
H35B H 0.4686 1.3474 0.6237 0.053 Uiso 1 1 calc R U . . .
H35C H 0.4985 1.3385 0.6035 0.053 Uiso 1 1 calc R U . . .
C10 C 0.37343(14) 0.7420(3) 0.3856(2) 0.0253(11) Uani 1 1 d . . . . .
C63 C 0.40311(18) 0.2078(4) 0.6249(3) 0.0438(14) Uani 1 1 d . . . . .
H63 H 0.4185 0.1717 0.6151 0.053 Uiso 1 1 calc R U . . .
C40 C 0.44402(16) 0.5784(4) 0.6484(2) 0.0336(12) Uani 1 1 d . . . . .
H40 H 0.4698 0.5489 0.6702 0.040 Uiso 1 1 calc R U . . .
C2 C 0.32372(16) 0.7669(4) 0.2671(2) 0.0342(12) Uani 1 1 d . . . . .
H2 H 0.3312 0.7127 0.2535 0.041 Uiso 1 1 calc R U . . .
C61 C 0.56712(18) 0.5329(5) 0.7095(3) 0.0506(16) Uani 1 1 d . . . . .
H61 H 0.5674 0.4877 0.7366 0.061 Uiso 1 1 calc R U . . .
F2 F 0.45566(14) 0.1952(3) 0.7304(2) 0.1126(19) Uani 1 1 d . . . . .
C45 C 0.39403(16) 0.8402(4) 0.6907(2) 0.0368(13) Uani 1 1 d . . . . .
H45 H 0.4065 0.7777 0.7012 0.044 Uiso 1 1 calc R U . . .
C17 C 0.46753(15) 0.5534(4) 0.5327(2) 0.0369(13) Uani 1 1 d . . . . .
H17A H 0.4711 0.5656 0.5716 0.055 Uiso 1 1 calc R U . . .
H17B H 0.4929 0.5653 0.5377 0.055 Uiso 1 1 calc R U . . .
H17C H 0.4592 0.4854 0.5202 0.055 Uiso 1 1 calc R U . . .
C37 C 0.39715(14) 0.8407(3) 0.5968(2) 0.0232(11) Uani 1 1 d . . . . .
C67 C 0.3967(3) 0.2822(5) 0.7023(4) 0.076(2) Uani 1 1 d . . . . .
H67 H 0.4080 0.2947 0.7441 0.091 Uiso 1 1 calc R U . . .
C29 C 0.41393(14) 1.1547(3) 0.4546(2) 0.0256(11) Uani 1 1 d . . . . .
C23 C 0.23531(15) 0.8935(4) 0.4885(2) 0.0342(13) Uani 1 1 d . . . . .
H23 H 0.2296 0.8366 0.5026 0.041 Uiso 1 1 calc R U . . .
B65 B 0.26723(16) 0.9975(4) 0.2513(3) 0.0242(12) Uani 1 1 d . . . . .
H65 H 0.2499 1.0059 0.2058 0.029 Uiso 1 1 calc R U . . .
C21 C 0.25975(15) 1.0617(4) 0.5055(2) 0.0314(12) Uani 1 1 d . . . . .
H21 H 0.2702 1.1184 0.5305 0.038 Uiso 1 1 calc R U . . .
C59 C 0.55199(18) 0.6903(5) 0.6651(3) 0.0550(17) Uani 1 1 d . . . . .
H59 H 0.5416 0.7540 0.6617 0.066 Uiso 1 1 calc R U . . .
C41 C 0.40985(16) 0.5204(4) 0.6277(2) 0.0313(12) Uani 1 1 d . . . . .
H41 H 0.4125 0.4518 0.6347 0.038 Uiso 1 1 calc R U . . .
C49 C 0.36611(16) 0.9810(4) 0.6225(2) 0.0337(12) Uani 1 1 d . . . . .
H49 H 0.3591 1.0136 0.5863 0.040 Uiso 1 1 calc R U . . .
C32 C 0.40685(15) 1.3243(4) 0.5081(2) 0.0300(12) Uani 1 1 d . . . . .
H32 H 0.4044 1.3813 0.5260 0.036 Uiso 1 1 calc R U . . .
C42 C 0.37173(17) 0.5653(4) 0.5964(2) 0.0358(13) Uani 1 1 d . . . . .
H42 H 0.3485 0.5268 0.5820 0.043 Uiso 1 1 calc R U . . .
C60 C 0.55272(17) 0.6242(5) 0.7036(3) 0.0515(16) Uani 1 1 d . . . . .
H60 H 0.5429 0.6426 0.7269 0.062 Uiso 1 1 calc R U . . .
C57 C 0.58243(17) 0.5644(6) 0.6360(3) 0.0566(19) Uani 1 1 d . . . . .
H57 H 0.5925 0.5424 0.6137 0.068 Uiso 1 1 calc R U . . .
C26 C 0.25483(17) 0.9793(5) 0.5869(2) 0.0452(15) Uani 1 1 d . . . . .
H26A H 0.2349 0.9353 0.5841 0.068 Uiso 1 1 calc R U . . .
H26B H 0.2506 1.0459 0.5956 0.068 Uiso 1 1 calc R U . . .
H26C H 0.2818 0.9572 0.6198 0.068 Uiso 1 1 calc R U . . .
C65 C 0.34177(19) 0.2957(4) 0.5938(3) 0.0495(16) Uani 1 1 d . . . . .
H65A H 0.3156 0.3179 0.5622 0.059 Uiso 1 1 calc R U . . .
C64 C 0.36445(17) 0.2419(4) 0.5792(3) 0.0386(13) Uani 1 1 d . . . . .
H64 H 0.3534 0.2282 0.5376 0.046 Uiso 1 1 calc R U . . .
C52 C 0.48195(15) 0.9043(4) 0.5768(2) 0.0334(12) Uani 1 1 d . . . . .
H52 H 0.4891 0.8887 0.5497 0.040 Uiso 1 1 calc R U . . .
C58 C 0.5667(2) 0.6654(6) 0.6296(3) 0.079(3) Uani 1 1 d . . . . .
H58 H 0.5663 0.7115 0.6028 0.095 Uiso 1 1 calc R U . . .
C62 C 0.4177(2) 0.2295(5) 0.6851(3) 0.061(2) Uani 1 1 d . . . . .
C66 C 0.3581(3) 0.3167(5) 0.6555(4) 0.069(2) Uani 1 1 d . . . . .
H66 H 0.3431 0.3540 0.6657 0.082 Uiso 1 1 calc R U . . .
C18 C 0.42536(16) 0.8217(4) 0.3722(2) 0.0327(12) Uani 1 1 d . . . . .
H18A H 0.4527 0.8459 0.4014 0.049 Uiso 1 1 calc R U . . .
H18B H 0.4066 0.8770 0.3555 0.049 Uiso 1 1 calc R U . . .
H18C H 0.4238 0.7870 0.3389 0.049 Uiso 1 1 calc R U . . .

loop_
_atom_site_aniso_label
_atom_site_aniso_U_11
_atom_site_aniso_U_22
_atom_site_aniso_U_33
_atom_site_aniso_U_23
_atom_site_aniso_U_13
_atom_site_aniso_U_12
Cu1 0.0213(3) 0.0288(3) 0.0165(3) 0.0014(3) 0.0091(3) 0.0014(3)
S1 0.0293(7) 0.0297(7) 0.0237(7) 0.0019(5) 0.0130(6) -0.0006(6)
O1 0.033(2) 0.034(2) 0.030(2) -0.0013(17) 0.0175(17) 0.0002(17)
N1 0.019(2) 0.032(2) 0.018(2) 0.0027(18) 0.0081(18) 0.0030(18)
N6 0.023(2) 0.028(2) 0.017(2) 0.0042(18) 0.0104(18) 0.0042(18)
N5 0.018(2) 0.037(2) 0.014(2) 0.0006(18) 0.0067(17) 0.0030(18)
N7 0.030(2) 0.027(2) 0.023(2) -0.0083(19) 0.0148(19) -0.0060(19)
N3 0.027(2) 0.030(2) 0.016(2) -0.0004(17) 0.0123(18) 0.0005(18)
N4 0.020(2) 0.030(2) 0.014(2) 0.0029(17) 0.0048(17) 0.0001(17)
C1 0.022(3) 0.023(3) 0.026(3) -0.001(2) 0.012(2) -0.001(2)
C4 0.020(3) 0.027(3) 0.022(3) -0.003(2) 0.010(2) -0.002(2)
N2 0.019(2) 0.034(2) 0.015(2) -0.0022(18) 0.0068(18) 0.0014(18)
C5 0.018(3) 0.039(3) 0.022(3) -0.003(2) 0.008(2) 0.000(2)
C6 0.019(3) 0.032(3) 0.017(3) -0.002(2) 0.004(2) 0.001(2)
C11 0.021(3) 0.028(3) 0.029(3) -0.006(2) 0.015(2) -0.003(2)
C38 0.026(3) 0.027(3) 0.019(3) 0.000(2) 0.012(2) -0.003(2)
C55 0.027(3) 0.035(3) 0.026(3) 0.000(2) 0.013(2) -0.002(2)
C15 0.031(3) 0.027(3) 0.024(3) -0.004(2) 0.018(2) -0.003(2)
C36 0.031(3) 0.035(3) 0.027(3) 0.002(2) 0.013(2) 0.006(2)
C12 0.030(3) 0.024(3) 0.026(3) 0.000(2) 0.016(2) -0.003(2)
F1 0.087(3) 0.076(3) 0.090(3) -0.015(3) 0.032(3) 0.014(3)
C53 0.024(3) 0.036(3) 0.038(3) 0.011(3) 0.014(3) 0.001(2)
C22 0.020(3) 0.056(4) 0.021(3) -0.006(3) 0.010(2) -0.001(2)
C30 0.019(2) 0.030(3) 0.027(3) 0.002(2) 0.013(2) 0.002(2)
C48 0.044(3) 0.032(3) 0.040(3) 0.002(3) 0.030(3) 0.008(3)
C47 0.037(3) 0.042(3) 0.030(3) -0.009(3) 0.022(3) -0.001(3)
C13 0.026(3) 0.032(3) 0.021(3) -0.001(2) 0.010(2) 0.002(2)
C19 0.017(2) 0.035(3) 0.020(3) 0.000(2) 0.010(2) 0.004(2)
C9 0.029(3) 0.036(3) 0.016(3) 0.010(2) 0.008(2) 0.004(2)
C3 0.033(3) 0.037(3) 0.015(3) -0.005(2) 0.011(2) -0.003(2)
C33 0.030(3) 0.026(3) 0.027(3) 0.003(2) 0.016(2) 0.002(2)
C8 0.033(3) 0.028(3) 0.028(3) 0.007(2) 0.014(2) 0.000(2)
C28 0.024(3) 0.024(3) 0.026(3) 0.003(2) 0.013(2) -0.003(2)
C20 0.019(3) 0.036(3) 0.023(3) -0.003(2) 0.009(2) 0.001(2)
C16 0.028(3) 0.033(3) 0.030(3) -0.001(2) 0.016(2) -0.002(2)
C24 0.022(3) 0.038(3) 0.023(3) 0.001(2) 0.012(2) 0.001(2)
C44 0.026(3) 0.027(3) 0.023(3) -0.001(2) 0.012(2) -0.001(2)
C14 0.020(3) 0.036(3) 0.027(3) -0.005(2) 0.013(2) 0.000(2)
C54 0.033(3) 0.039(3) 0.027(3) 0.000(2) 0.011(3) -0.003(2)
C51 0.028(3) 0.031(3) 0.030(3) 0.001(2) 0.019(2) 0.000(2)
C7 0.023(3) 0.026(3) 0.024(3) 0.003(2) 0.012(2) 0.000(2)
C34 0.027(3) 0.030(3) 0.031(3) 0.001(2) 0.015(2) 0.003(2)
C25 0.044(3) 0.027(3) 0.036(3) -0.004(2) 0.021(3) -0.003(2)
C27 0.047(3) 0.039(3) 0.033(3) -0.006(3) 0.023(3) -0.012(3)
C31 0.024(3) 0.031(3) 0.027(3) 0.001(2) 0.013(2) -0.007(2)
C50 0.025(3) 0.025(3) 0.025(3) 0.005(2) 0.013(2) 0.003(2)
C46 0.044(3) 0.053(4) 0.024(3) 0.007(3) 0.019(3) 0.011(3)
C43 0.028(3) 0.032(3) 0.030(3) 0.000(2) 0.016(2) 0.000(2)
C56 0.039(3) 0.040(3) 0.037(3) 0.003(3) 0.011(3) 0.012(3)
C39 0.030(3) 0.030(3) 0.032(3) 0.004(2) 0.018(3) 0.000(2)
C35 0.031(3) 0.039(3) 0.028(3) -0.002(2) 0.013(2) -0.001(2)
C10 0.023(3) 0.024(3) 0.024(3) -0.005(2) 0.011(2) -0.001(2)
C63 0.044(4) 0.035(3) 0.053(4) 0.005(3) 0.029(3) 0.001(3)
C40 0.034(3) 0.035(3) 0.036(3) 0.004(3) 0.023(3) 0.007(3)
C2 0.038(3) 0.034(3) 0.029(3) -0.002(2) 0.018(3) 0.003(3)
C61 0.043(4) 0.063(4) 0.040(4) 0.003(3) 0.020(3) -0.001(3)
F2 0.084(3) 0.075(3) 0.075(3) 0.029(2) -0.013(3) -0.008(3)
C45 0.040(3) 0.042(3) 0.026(3) 0.005(2) 0.017(3) 0.013(3)
C17 0.029(3) 0.043(3) 0.034(3) 0.004(3) 0.015(3) 0.007(2)
C37 0.022(3) 0.023(2) 0.022(3) 0.000(2) 0.011(2) -0.001(2)
C67 0.142(8) 0.043(4) 0.051(5) -0.007(4) 0.061(6) -0.025(5)
C29 0.027(3) 0.027(3) 0.026(3) 0.004(2) 0.018(2) 0.000(2)
C23 0.028(3) 0.046(3) 0.033(3) 0.001(3) 0.020(3) -0.003(2)
B65 0.023(3) 0.028(3) 0.015(3) 0.005(2) 0.007(2) 0.004(2)
C21 0.027(3) 0.042(3) 0.026(3) -0.010(2) 0.015(2) -0.005(2)
C59 0.041(4) 0.037(4) 0.058(4) 0.005(3) 0.013(3) -0.001(3)
C41 0.041(3) 0.028(3) 0.033(3) 0.000(2) 0.025(3) 0.000(2)
C49 0.044(3) 0.033(3) 0.034(3) 0.004(2) 0.028(3) 0.001(2)
C32 0.032(3) 0.031(3) 0.030(3) 0.003(2) 0.020(3) 0.001(2)
C42 0.038(3) 0.033(3) 0.037(3) 0.001(2) 0.022(3) -0.001(3)
C60 0.038(4) 0.053(4) 0.043(4) -0.003(3) 0.011(3) -0.003(3)
C57 0.026(3) 0.107(6) 0.029(3) -0.005(4) 0.011(3) -0.014(4)
C26 0.039(3) 0.069(4) 0.034(3) -0.014(3) 0.025(3) -0.015(3)
C65 0.051(4) 0.036(3) 0.069(5) 0.006(3) 0.039(4) 0.001(3)
C64 0.046(4) 0.034(3) 0.039(3) 0.001(3) 0.027(3) -0.003(3)
C52 0.032(3) 0.036(3) 0.037(3) 0.007(3) 0.022(3) 0.003(2)
C58 0.042(4) 0.102(6) 0.045(4) 0.032(4) -0.003(3) -0.045(4)
C62 0.058(4) 0.041(4) 0.041(4) 0.014(3) 0.003(4) -0.007(3)
C66 0.124(7) 0.032(4) 0.104(7) -0.010(4) 0.098(6) -0.009(4)
C18 0.036(3) 0.029(3) 0.043(3) 0.002(2) 0.028(3) 0.001(2)

loop_
_atom_type_symbol
_atom_type_description
_atom_type_scat_dispersion_real
_atom_type_scat_dispersion_imag
_atom_type_scat_source
C C 0.0033 0.0016 'International Tables Vol C Tables 4.2.6.8 and 6.1.1.4'
H H 0.0000 0.0000 'International Tables Vol C Tables 4.2.6.8 and 6.1.1.4'
B B 0.0013 0.0007 'International Tables Vol C Tables 4.2.6.8 and 6.1.1.4'
Cu Cu 0.3201 1.2651 'International Tables Vol C Tables 4.2.6.8 and 6.1.1.4'
F F 0.0171 0.0103 'International Tables Vol C Tables 4.2.6.8 and 6.1.1.4'
N N 0.0061 0.0033 'International Tables Vol C Tables 4.2.6.8 and 6.1.1.4'
O O 0.0106 0.0060 'International Tables Vol C Tables 4.2.6.8 and 6.1.1.4'
S S 0.1246 0.1234 'International Tables Vol C Tables 4.2.6.8 and 6.1.1.4'

loop_
_geom_angle_atom_site_label_1
_geom_angle_atom_site_label_2
_geom_angle_atom_site_label_3
_geom_angle
_geom_angle_site_symmetry_1
_geom_angle_site_symmetry_3
N7 Cu1 N3 126.56(16) . .
N7 Cu1 N1 127.88(16) . .
N3 Cu1 N1 94.75(15) . .
N7 Cu1 N5 117.55(16) . .
N3 Cu1 N5 89.95(14) . .
N1 Cu1 N5 88.94(15) . .
N7 S1 C37 111.4(2) . .
C1 N1 N2 105.4(4) . .
C1 N1 Cu1 141.3(3) . .
N2 N1 Cu1 113.2(3) . .
C9 N6 N5 109.2(4) . .
C9 N6 B65 129.9(4) . .
N5 N6 B65 120.9(4) . .
C7 N5 N6 106.5(4) . .
C7 N5 Cu1 141.7(3) . .
N6 N5 Cu1 111.7(3) . .
O1 N7 S1 120.2(3) . .
O1 N7 Cu1 126.7(3) . .
S1 N7 Cu1 113.1(2) . .
C4 N3 N4 106.2(4) . .
C4 N3 Cu1 137.9(3) . .
N4 N3 Cu1 115.9(3) . .
C6 N4 N3 110.2(4) . .
C6 N4 B65 130.9(4) . .
N3 N4 B65 118.7(4) . .
N1 C1 C2 110.6(4) . .
N1 C1 C10 122.9(4) . .
C2 C1 C10 126.5(4) . .
N3 C4 C5 109.9(4) . .
N3 C4 C19 121.1(4) . .
C5 C4 C19 128.9(4) . .
C3 N2 N1 109.7(4) . .
C3 N2 B65 129.5(4) . .
N1 N2 B65 120.7(4) . .
C6 C5 C4 105.4(4) . .
N4 C6 C5 108.3(4) . .
C12 C11 C10 119.4(4) . .
C12 C11 C16 120.5(4) . .
C10 C11 C16 120.1(4) . .
C39 C38 C43 118.0(4) . .
C39 C38 C37 122.4(4) . .
C43 C38 C37 119.5(4) . .
C50 C55 C54 120.7(5) . .
C14 C15 C10 118.9(4) . .
C14 C15 C18 120.0(4) . .
C10 C15 C18 121.0(4) . .
C13 C12 C11 121.7(4) . .
C54 C53 C52 120.2(5) . .
C21 C22 C23 118.2(4) . .
C21 C22 C26 121.7(5) . .
C23 C22 C26 120.0(5) . .
C29 C30 C31 121.9(4) . .
C47 C48 C49 120.2(5) . .
C46 C47 C48 120.0(5) . .
C12 C13 C14 118.2(4) . .
C12 C13 C17 120.6(4) . .
C14 C13 C17 121.2(4) . .
C24 C19 C20 120.4(4) . .
C24 C19 C4 119.6(4) . .
C20 C19 C4 120.0(4) . .
N6 C9 C8 109.4(4) . .
N2 C3 C2 109.0(4) . .
C32 C33 C28 119.1(4) . .
C32 C33 C36 119.0(4) . .
C28 C33 C36 121.9(4) . .
C9 C8 C7 105.1(4) . .
C33 C28 C29 119.3(4) . .
C33 C28 C7 120.2(4) . .
C29 C28 C7 120.3(4) . .
C21 C20 C19 119.3(5) . .
C21 C20 C25 120.3(4) . .
C19 C20 C25 120.3(4) . .
C19 C24 C23 118.6(5) . .
C19 C24 C27 121.3(4) . .
C23 C24 C27 120.1(5) . .
C49 C44 C45 118.1(4) . .
C49 C44 C37 121.2(4) . .
C45 C44 C37 120.7(4) . .
C15 C14 C13 122.2(4) . .
C53 C54 C55 120.4(5) . .
C52 C51 C50 120.7(5) . .
N5 C7 C8 109.7(4) . .
N5 C7 C28 120.9(4) . .
C8 C7 C28 129.4(4) . .
C32 C31 C30 117.6(4) . .
C32 C31 C35 121.3(5) . .
C30 C31 C35 121.1(4) . .
C55 C50 C51 118.5(5) . .
C55 C50 C37 122.2(4) . .
C51 C50 C37 119.1(4) . .
C47 C46 C45 120.1(5) . .
C42 C43 C38 121.2(5) . .
C57 C56 C61 125.4(6) . .
C57 C56 F1 117.1(6) . .
C61 C56 F1 117.5(6) . .
C40 C39 C38 120.8(5) . .
C15 C10 C11 119.4(4) . .
C15 C10 C1 119.8(4) . .
C11 C10 C1 120.5(4) . .
C62 C63 C64 117.0(6) . .
C41 C40 C39 120.6(5) . .
C3 C2 C1 105.3(5) . .
C60 C61 C56 119.7(6) . .
C44 C45 C46 121.0(5) . .
C38 C37 C44 111.3(4) . .
C38 C37 C50 111.9(4) . .
C44 C37 C50 112.3(4) . .
C38 C37 S1 102.1(3) . .
C44 C37 S1 110.1(3) . .
C50 C37 S1 108.6(3) . .
C62 C67 C66 117.9(6) . .
C30 C29 C28 119.7(4) . .
C30 C29 C34 119.7(4) . .
C28 C29 C34 120.6(4) . .
C22 C23 C24 121.7(5) . .
N2 B65 N4 109.6(4) . .
N2 B65 N6 109.9(4) . .
N4 B65 N6 108.8(4) . .
C22 C21 C20 121.7(5) . .
C60 C59 C58 120.9(7) . .
C40 C41 C42 119.3(5) . .
C44 C49 C48 120.6(5) . .
C31 C32 C33 122.5(5) . .
C41 C42 C43 120.0(5) . .
C61 C60 C59 121.3(7) . .
C56 C57 C58 115.1(6) . .
C64 C65 C66 119.5(6) . .
C65 C64 C63 121.5(6) . .
C53 C52 C51 119.5(5) . .
C59 C58 C57 117.6(6) . .
F2 C62 C67 118.5(7) . .
F2 C62 C63 117.3(7) . .
C67 C62 C63 124.2(7) . .
C65 C66 C67 119.9(6) . .

loop_
_geom_bond_atom_site_label_1
_geom_bond_atom_site_label_2
_geom_bond_distance
_geom_bond_site_symmetry_2
Cu1 N7 1.893(4) .
Cu1 N3 2.014(4) .
Cu1 N1 2.043(4) .
Cu1 N5 2.133(4) .
S1 N7 1.755(4) .
S1 C37 1.884(5) .
O1 N7 1.206(5) .
N1 C1 1.346(6) .
N1 N2 1.383(5) .
N6 C9 1.343(6) .
N6 N5 1.373(5) .
N6 B65 1.538(7) .
N5 C7 1.352(6) .
N3 C4 1.341(6) .
N3 N4 1.372(5) .
N4 C6 1.334(6) .
N4 B65 1.538(7) .
C1 C2 1.390(7) .
C1 C10 1.482(6) .
C4 C5 1.397(6) .
C4 C19 1.472(6) .
N2 C3 1.339(6) .
N2 B65 1.533(7) .
C5 C6 1.379(7) .
C11 C12 1.385(7) .
C11 C10 1.413(7) .
C11 C16 1.508(6) .
C38 C39 1.392(7) .
C38 C43 1.393(7) .
C38 C37 1.535(6) .
C55 C50 1.368(7) .
C55 C54 1.387(7) .
C15 C14 1.384(7) .
C15 C10 1.409(6) .
C15 C18 1.502(6) .
C36 C33 1.517(7) .
C12 C13 1.385(7) .
F1 C56 1.360(7) .
C53 C54 1.368(7) .
C53 C52 1.378(7) .
C22 C21 1.387(7) .
C22 C23 1.399(7) .
C22 C26 1.488(7) .
C30 C29 1.389(6) .
C30 C31 1.393(7) .
C48 C47 1.379(7) .
C48 C49 1.391(7) .
C47 C46 1.368(7) .
C13 C14 1.391(7) .
C13 C17 1.513(7) .
C19 C24 1.399(7) .
C19 C20 1.404(7) .
C9 C8 1.371(7) .
C3 C2 1.367(7) .
C33 C32 1.392(7) .
C33 C28 1.404(6) .
C8 C7 1.399(6) .
C28 C29 1.404(7) .
C28 C7 1.472(6) .
C20 C21 1.396(7) .
C20 C25 1.520(7) .
C24 C23 1.409(7) .
C24 C27 1.502(7) .
C44 C49 1.392(7) .
C44 C45 1.389(7) .
C44 C37 1.532(6) .
C51 C52 1.383(7) .
C51 C50 1.405(6) .
C34 C29 1.517(7) .
C31 C32 1.387(7) .
C31 C35 1.515(7) .
C50 C37 1.538(6) .
C46 C45 1.392(7) .
C43 C42 1.390(7) .
C56 C57 1.334(9) .
C56 C61 1.338(8) .
C39 C40 1.387(7) .
C63 C62 1.359(9) .
C63 C64 1.376(8) .
C40 C41 1.382(7) .
C61 C60 1.321(8) .
F2 C62 1.356(7) .
C67 C62 1.359(10) .
C67 C66 1.385(11) .
C59 C60 1.332(9) .
C59 C58 1.400(10) .
C41 C42 1.383(7) .
C57 C58 1.459(11) .
C65 C64 1.374(8) .
C65 C66 1.382(9) .
